data_2016156
loop_
_publ_author_name
'Mountford, Andrew J.'
'Lancaster, Simon J.'
'Coles, Simon J.'

_publ_section_title
;Tris(dimethylamido)bis(dimethylamine)titanium(IV)
 chloridobis(dimethylamine)[tris(pentafluorophenyl)boron--amido][tris(pentafluorophenyl)boron--nitrido]titanate(IV)
 toluene solvate
;
_journal_coeditor_code GG3107
_journal_issue 9
_journal_name_full 'Acta Crystallographica Section C'
_journal_page_first m401
_journal_page_last m404
_journal_paper_doi 10.1107/S0108270107035238
_journal_volume 63
_journal_year 2007
_chemical_formula_iupac
;[Ti (C2 H6 N)3 (C2 H7 N)2] [Ti (C18 B F15 N) (C18 H2 B F15 N) Cl (C2 H7 N)2]
 ,
C7 H8
;
_chemical_formula_moiety 'C10 H32 N5 Ti + , C40 H16 B2 Cl F30 N4 Ti - , C7 H8'
_chemical_formula_sum 'C114 H111 B4 Cl2 F60 N18 Ti4'
_chemical_formula_weight 3178.95
_chemical_name_common 'Compound (III)'
_chemical_name_systematic
;
Tris(dimethylamido)bis(dimethylamine)titanium(IV)
chlorido[tris(pentafluorophenyl)boron--amido]\
[tris(pentafluorophenyl)boron--nitrido]bis(dimethylamine)titanate(IV)
toluene solvate
;
_space_group_IT_number 2
_symmetry_cell_setting triclinic
_symmetry_space_group_name_Hall '-P 1'
_symmetry_space_group_name_H-M 'P -1'
_atom_sites_solution_hydrogens geom
_atom_sites_solution_primary direct
_atom_sites_solution_secondary difmap
_audit_creation_method SHELXL97
_cell_angle_alpha 70.482(9)
_cell_angle_beta 78.890(7)
_cell_angle_gamma 77.513(9)
_cell_formula_units_Z 1
_cell_length_a 12.8980(12)
_cell_length_b 14.5217(15)
_cell_length_c 19.470(2)
_cell_measurement_reflns_used 40926
_cell_measurement_temperature 120(2)
_cell_measurement_theta_max 27.48
_cell_measurement_theta_min 2.91
_cell_volume 3327.0(6)
_computing_cell_refinement 'DENZO and COLLECT'
_computing_data_collection 'DENZO (Otwinowski & Minor, 1997) and COLLECT (Nonius, 1998)'
_computing_data_reduction 'DENZO and COLLECT'
_computing_molecular_graphics
;
ORTEP-3 (Version 1.05; Farrugia, 1997) and PLATON (Spek, 2003)
;
_computing_publication_material 'publCIF (Westrip, 2007)'
_computing_structure_refinement 'SHELXL97 (Sheldrick, 1997)'
_computing_structure_solution 'SHELXS97 (Sheldrick, 1997)'
_diffrn_ambient_temperature 120(2)
_diffrn_detector_area_resol_mean 9.091
_diffrn_measured_fraction_theta_full 0.997
_diffrn_measured_fraction_theta_max 0.997
_diffrn_measurement_device_type 'Bruker Nonius KappaCCD area-detector'
_diffrn_measurement_method '\f and \w'
_diffrn_radiation_monochromator '10cm confocal mirrors'
_diffrn_radiation_source 'Bruker Nonius FR591 rotating anode'
_diffrn_radiation_type MoK\a
_diffrn_radiation_wavelength 0.71073
_diffrn_reflns_av_R_equivalents 0.0711
_diffrn_reflns_av_sigmaI/netI 0.0746
_diffrn_reflns_limit_h_max 16
_diffrn_reflns_limit_h_min -16
_diffrn_reflns_limit_k_max 18
_diffrn_reflns_limit_k_min -18
_diffrn_reflns_limit_l_max 25
_diffrn_reflns_limit_l_min -25
_diffrn_reflns_number 61684
_diffrn_reflns_theta_full 27.50
_diffrn_reflns_theta_max 27.50
_diffrn_reflns_theta_min 2.94
_diffrn_standards_decay_% 0
_exptl_absorpt_coefficient_mu 0.410
_exptl_absorpt_correction_T_max 0.9919
_exptl_absorpt_correction_T_min 0.8875
_exptl_absorpt_correction_type multi-scan
_exptl_absorpt_process_details '(SADABS; Sheldrick, 2003)'
_exptl_crystal_colour yellow
_exptl_crystal_density_diffrn 1.587
_exptl_crystal_density_method 'not measured'
_exptl_crystal_description plate
_exptl_crystal_F_000 1603
_exptl_crystal_size_max 0.30
_exptl_crystal_size_mid 0.14
_exptl_crystal_size_min 0.02
_refine_diff_density_max 0.514
_refine_diff_density_min -0.537
_refine_ls_goodness_of_fit_ref 1.031
_refine_ls_hydrogen_treatment constr
_refine_ls_matrix_type full
_refine_ls_number_parameters 902
_refine_ls_number_reflns 15240
_refine_ls_number_restraints 0
_refine_ls_restrained_S_all 1.031
_refine_ls_R_factor_all 0.0956
_refine_ls_R_factor_gt 0.0580
_refine_ls_shift/su_max 0.015
_refine_ls_shift/su_mean 0.001
_refine_ls_structure_factor_coef Fsqd
_refine_ls_weighting_details 'w = 1/[\s^2^(Fo^2^)+(0.0608P)^2^+1.5269P] where P=(Fo^2^+2Fc^2^)/3'
_refine_ls_weighting_scheme calc
_refine_ls_wR_factor_gt 0.1306
_refine_ls_wR_factor_ref 0.1439
_reflns_number_gt 10096
_reflns_number_total 15240
_reflns_threshold_expression I>2\s(I)
_cod_data_source_file gg3107.cif
_cod_data_source_block III
_cod_original_cell_volume 3327.1(6)
_cod_database_code 2016156
_cod_database_fobs_code 2016156

loop_
_symmetry_equiv_pos_as_xyz
'x, y, z'
'-x, -y, -z'

loop_
_atom_site_type_symbol
_atom_site_label
_atom_site_fract_x
_atom_site_fract_y
_atom_site_fract_z
_atom_site_U_iso_or_equiv
_atom_site_adp_type
_atom_site_calc_flag
_atom_site_refinement_flags
_atom_site_occupancy
C C1S 1.0433(4) 0.5394(4) 1.0426(3) 0.0823(15) Uani d . 1
H H1S 1.0715 0.5669 1.0715 0.099 Uiso calc R 1
C C2S 0.9657(4) 0.5965(4) 0.9990(3) 0.0816(15) Uani d . 1
C C3S 0.9210(4) 0.5558(4) 0.9561(3) 0.0849(15) Uani d . 1
H H3S 0.8668 0.5952 0.9269 0.102 Uiso calc R 1
C C4S 0.9235(8) 0.6903(7) 1.0042(6) 0.082(3) Uani d P 0.50
H H4S1 0.9574 0.7028 1.0405 0.123 Uiso calc PR 0.50
H H4S2 0.8461 0.6950 1.0197 0.123 Uiso calc PR 0.50
H H4S3 0.9373 0.7395 0.9562 0.123 Uiso calc PR 0.50
C C1 0.5736(2) 0.7990(2) 0.21610(18) 0.0371(7) Uani d . 1
H H1A 0.5986 0.7274 0.2322 0.056 Uiso calc R 1
H H1B 0.5690 0.8255 0.2569 0.056 Uiso calc R 1
H H1C 0.6241 0.8308 0.1750 0.056 Uiso calc R 1
C C2 0.4775(2) 0.7922(2) 0.12369(16) 0.0350(7) Uani d . 1
H H2A 0.5305 0.8274 0.0868 0.052 Uiso calc R 1
H H2B 0.4082 0.8108 0.1049 0.052 Uiso calc R 1
H H2C 0.5011 0.7206 0.1341 0.052 Uiso calc R 1
C C3 0.2826(3) 0.6187(3) 0.44535(17) 0.0438(8) Uani d . 1
H H3A 0.2905 0.6659 0.4693 0.066 Uiso calc R 1
H H3B 0.3531 0.5817 0.4334 0.066 Uiso calc R 1
H H3C 0.2362 0.5726 0.4786 0.066 Uiso calc R 1
C C4 0.1254(2) 0.7228(2) 0.39546(16) 0.0339(7) Uani d . 1
H H4A 0.0846 0.6749 0.4326 0.051 Uiso calc R 1
H H4B 0.0897 0.7508 0.3511 0.051 Uiso calc R 1
H H4C 0.1293 0.7761 0.4148 0.051 Uiso calc R 1
C C5 0.4491(2) 0.9048(2) 0.37332(14) 0.0249(6) Uani d . 1
C C6 0.4852(2) 0.8042(2) 0.39633(15) 0.0257(6) Uani d . 1
C C7 0.5616(2) 0.7571(2) 0.44294(15) 0.0278(6) Uani d . 1
C C8 0.6067(2) 0.8124(2) 0.46944(15) 0.0304(6) Uani d . 1
C C9 0.5778(2) 0.9135(2) 0.44730(16) 0.0314(7) Uani d . 1
C C10 0.5009(2) 0.9567(2) 0.40094(15) 0.0290(6) Uani d . 1
C C11 0.3884(2) 1.0390(2) 0.24356(15) 0.0300(6) Uani d . 1
C C12 0.4919(2) 1.0514(2) 0.21148(16) 0.0344(7) Uani d . 1
C C13 0.5172(3) 1.1165(2) 0.14207(18) 0.0424(8) Uani d . 1
C C14 0.4377(3) 1.1740(2) 0.10256(18) 0.0469(9) Uani d . 1
C C15 0.3337(3) 1.1650(2) 0.13151(19) 0.0469(8) Uani d . 1
C C16 0.3114(2) 1.0984(2) 0.19963(17) 0.0359(7) Uani d . 1
C C17 0.2662(2) 1.0240(2) 0.37842(16) 0.0278(6) Uani d . 1
C C18 0.2144(2) 0.9705(2) 0.44372(16) 0.0281(6) Uani d . 1
C C19 0.1421(2) 1.0116(2) 0.49198(16) 0.0319(7) Uani d . 1
C C20 0.1190(2) 1.1131(2) 0.47514(17) 0.0360(7) Uani d . 1
C C21 0.1687(2) 1.1702(2) 0.41168(18) 0.0341(7) Uani d . 1
C C22 0.2411(2) 1.1258(2) 0.36597(16) 0.0312(6) Uani d . 1
C C23 0.1767(2) 0.8746(2) 0.08831(14) 0.0255(6) Uani d . 1
C C24 0.2293(2) 0.9541(2) 0.07216(16) 0.0314(6) Uani d . 1
C C25 0.2318(2) 1.0292(2) 0.00521(17) 0.0396(8) Uani d . 1
C C26 0.1773(3) 1.0273(3) -0.04746(16) 0.0439(8) Uani d . 1
C C27 0.1205(2) 0.9522(2) -0.03415(16) 0.0374(7) Uani d . 1
C C28 0.1210(2) 0.8796(2) 0.03248(15) 0.0292(6) Uani d . 1
C C29 0.2158(2) 0.6722(2) 0.15060(14) 0.0252(6) Uani d . 1
C C30 0.2053(2) 0.5858(2) 0.20794(15) 0.0295(6) Uani d . 1
C C31 0.2507(3) 0.4915(2) 0.20565(18) 0.0390(7) Uani d . 1
C C32 0.3124(3) 0.4799(2) 0.1421(2) 0.0454(8) Uani d . 1
C C33 0.3270(3) 0.5623(3) 0.08340(17) 0.0400(8) Uani d . 1
C C34 0.2791(2) 0.6547(2) 0.08865(15) 0.0315(6) Uani d . 1
C C35 0.0477(2) 0.79652(19) 0.20460(14) 0.0234(6) Uani d . 1
C C36 0.0125(2) 0.8748(2) 0.23366(14) 0.0260(6) Uani d . 1
C C37 -0.0869(2) 0.8915(2) 0.27289(16) 0.0336(7) Uani d . 1
C C38 -0.1584(2) 0.8300(2) 0.28341(16) 0.0347(7) Uani d . 1
C C39 -0.1298(2) 0.7531(2) 0.25378(17) 0.0355(7) Uani d . 1
C C40 -0.0296(2) 0.7388(2) 0.21490(15) 0.0288(6) Uani d . 1
B B1 0.3495(2) 0.9636(2) 0.32470(18) 0.0265(7) Uani d . 1
B B2 0.1727(2) 0.7807(2) 0.16516(16) 0.0234(6) Uani d . 1
N N1 0.46630(17) 0.81909(17) 0.19214(12) 0.0275(5) Uani d . 1
H H1 0.4455 0.8875 0.1790 0.033 Uiso calc R 1
N N2 0.23427(18) 0.67294(17) 0.37724(12) 0.0264(5) Uani d . 1
H H2 0.2212 0.6219 0.3630 0.032 Uiso calc R 1
N N3 0.28916(17) 0.88953(16) 0.31060(12) 0.0256(5) Uani d . 1
H H3D 0.2443 0.9304 0.2773 0.031 Uiso calc R 1
H H3E 0.2450 0.8695 0.3541 0.031 Uiso calc R 1
N N4 0.24698(17) 0.77900(15) 0.21834(11) 0.0226(5) Uani d . 1
F F1 0.44518(12) 0.74160(11) 0.37199(9) 0.0313(4) Uani d . 1
F F2 0.59174(13) 0.65852(12) 0.46095(9) 0.0368(4) Uani d . 1
F F3 0.68162(15) 0.76959(14) 0.51453(11) 0.0467(5) Uani d . 1
F F4 0.62521(14) 0.96983(14) 0.47061(10) 0.0407(4) Uani d . 1
F F5 0.47678(13) 1.05655(12) 0.38040(9) 0.0341(4) Uani d . 1
F F6 0.57656(13) 1.00025(13) 0.24718(10) 0.0404(4) Uani d . 1
F F7 0.62020(17) 1.12314(16) 0.11535(11) 0.0588(6) Uani d . 1
F F8 0.4603(2) 1.23814(16) 0.03608(11) 0.0682(7) Uani d . 1
F F9 0.2536(2) 1.22192(16) 0.09361(12) 0.0687(6) Uani d . 1
F F10 0.20662(14) 1.09429(13) 0.22467(10) 0.0441(4) Uani d . 1
F F11 0.23473(13) 0.86945(12) 0.46519(9) 0.0330(4) Uani d . 1
F F12 0.09470(14) 0.95387(14) 0.55430(9) 0.0428(4) Uani d . 1
F F13 0.04848(15) 1.15472(15) 0.52125(11) 0.0528(5) Uani d . 1
F F14 0.14781(15) 1.26889(13) 0.39559(11) 0.0462(5) Uani d . 1
F F15 0.28897(14) 1.18870(12) 0.30627(10) 0.0412(4) Uani d . 1
F F16 0.28432(13) 0.96369(12) 0.12136(9) 0.0364(4) Uani d . 1
F F17 0.28782(16) 1.10247(14) -0.00681(11) 0.0566(6) Uani d . 1
F F18 0.18071(17) 1.09869(16) -0.11268(10) 0.0626(6) Uani d . 1
F F19 0.06708(16) 0.94981(15) -0.08616(9) 0.0501(5) Uani d . 1
F F20 0.06440(13) 0.80680(13) 0.04277(9) 0.0369(4) Uani d . 1
F F21 0.14980(13) 0.59054(12) 0.27385(8) 0.0321(4) Uani d . 1
F F22 0.23699(18) 0.41238(13) 0.26458(11) 0.0558(5) Uani d . 1
F F23 0.35842(19) 0.38901(15) 0.13795(13) 0.0653(6) Uani d . 1
F F24 0.38841(17) 0.55289(16) 0.02119(11) 0.0581(6) Uani d . 1
F F25 0.30112(14) 0.73129(13) 0.02802(9) 0.0384(4) Uani d . 1
F F26 0.07870(13) 0.93986(12) 0.22514(9) 0.0342(4) Uani d . 1
F F27 -0.11317(15) 0.96775(14) 0.30101(11) 0.0487(5) Uani d . 1
F F28 -0.25541(14) 0.84372(16) 0.32185(11) 0.0544(5) Uani d . 1
F F29 -0.20064(14) 0.69273(15) 0.26257(12) 0.0525(5) Uani d . 1
F F30 -0.01077(13) 0.66249(13) 0.18649(10) 0.0384(4) Uani d . 1
Ti Ti1 0.33593(4) 0.75584(3) 0.27610(3) 0.02212(12) Uani d . 1
Cl Cl1 0.43082(6) 0.59418(5) 0.28083(4) 0.03547(18) Uani d . 1
C C41 0.5941(3) 0.3603(3) 0.39777(19) 0.0584(10) Uani d . 1
H H41A 0.6515 0.3157 0.4248 0.088 Uiso calc R 1
H H41B 0.5501 0.3214 0.3865 0.088 Uiso calc R 1
H H41C 0.5494 0.4000 0.4279 0.088 Uiso calc R 1
C C42 0.6879(3) 0.4991(3) 0.3450(2) 0.0498(9) Uani d . 1
H H42A 0.6327 0.5367 0.3720 0.075 Uiso calc R 1
H H42B 0.7165 0.5445 0.2988 0.075 Uiso calc R 1
H H42C 0.7459 0.4647 0.3749 0.075 Uiso calc R 1
C C43 0.7978(3) 0.2859(3) 0.1061(2) 0.0558(10) Uani d . 1
H H43A 0.8489 0.2641 0.0681 0.084 Uiso calc R 1
H H43B 0.7537 0.3490 0.0833 0.084 Uiso calc R 1
H H43C 0.7517 0.2359 0.1318 0.084 Uiso calc R 1
C C44 0.9333(3) 0.2076(3) 0.1868(3) 0.0690(12) Uani d . 1
H H44A 0.8946 0.1513 0.2088 0.103 Uiso calc R 1
H H44B 0.9696 0.2152 0.2239 0.103 Uiso calc R 1
H H44C 0.9864 0.1959 0.1459 0.103 Uiso calc R 1
C C45 0.8892(3) 0.2855(3) 0.3609(2) 0.0607(11) Uani d . 1
H H45A 0.9504 0.2333 0.3569 0.091 Uiso calc R 1
H H45B 0.8252 0.2555 0.3849 0.091 Uiso calc R 1
H H45C 0.9042 0.3234 0.3901 0.091 Uiso calc R 1
C C46 0.9641(3) 0.3995(3) 0.2517(2) 0.0598(10) Uani d . 1
H H46A 0.9749 0.4410 0.2795 0.090 Uiso calc R 1
H H46B 0.9522 0.4408 0.2016 0.090 Uiso calc R 1
H H46C 1.0278 0.3490 0.2498 0.090 Uiso calc R 1
C C47 0.6033(4) 0.4941(3) 0.1372(3) 0.0743(13) Uani d . 1
H H47A 0.5499 0.5426 0.1555 0.112 Uiso calc R 1
H H47B 0.5748 0.4324 0.1497 0.112 Uiso calc R 1
H H47C 0.6199 0.5205 0.0837 0.112 Uiso calc R 1
C C48 0.7524(4) 0.5611(4) 0.1417(3) 0.105(2) Uani d . 1
H H48A 0.7758 0.5727 0.0890 0.157 Uiso calc R 1
H H48B 0.8148 0.5500 0.1671 0.157 Uiso calc R 1
H H48C 0.7023 0.6191 0.1494 0.157 Uiso calc R 1
C C49 0.5575(4) 0.2641(4) 0.2630(3) 0.0904(17) Uani d . 1
H H49A 0.5555 0.2265 0.2299 0.136 Uiso calc R 1
H H49B 0.5288 0.3340 0.2408 0.136 Uiso calc R 1
H H49C 0.5139 0.2379 0.3100 0.136 Uiso calc R 1
C C50 0.7039(4) 0.1572(3) 0.3239(3) 0.0921(18) Uani d . 1
H H50A 0.6573 0.1461 0.3710 0.138 Uiso calc R 1
H H50B 0.7778 0.1525 0.3320 0.138 Uiso calc R 1
H H50C 0.7007 0.1069 0.3014 0.138 Uiso calc R 1
N N5 0.6409(2) 0.42623(19) 0.32905(13) 0.0349(6) Uani d . 1
H H5 0.5823 0.4633 0.3055 0.042 Uiso calc R 1
N N6 0.8566(2) 0.2989(2) 0.15901(16) 0.0427(7) Uani d . 1
H H6 0.8981 0.3474 0.1320 0.051 Uiso calc R 1
N N7 0.8710(2) 0.3514(2) 0.28771(15) 0.0395(6) Uani d . 1
N N8 0.6997(2) 0.4748(2) 0.17068(14) 0.0432(7) Uani d . 1
N N9 0.6684(2) 0.2548(2) 0.27531(17) 0.0465(7) Uani d . 1
Ti Ti2 0.74757(4) 0.35932(4) 0.24507(3) 0.03081(14) Uani d . 1

loop_
_atom_site_aniso_label
_atom_site_aniso_U_11
_atom_site_aniso_U_22
_atom_site_aniso_U_33
_atom_site_aniso_U_12
_atom_site_aniso_U_13
_atom_site_aniso_U_23
C1S 0.062(3) 0.104(4) 0.080(3) -0.016(3) 0.016(3) -0.038(3)
C2S 0.077(3) 0.081(4) 0.086(3) -0.025(3) 0.030(3) -0.040(3)
C3S 0.071(3) 0.104(4) 0.081(3) -0.022(3) 0.017(3) -0.040(3)
C4S 0.078(6) 0.073(7) 0.086(7) -0.029(5) -0.023(5) 0.005(5)
C1 0.0223(15) 0.048(2) 0.0428(18) -0.0064(13) 0.0000(13) -0.0179(15)
C2 0.0291(15) 0.0481(19) 0.0288(15) -0.0070(13) 0.0013(12) -0.0154(14)
C3 0.050(2) 0.047(2) 0.0286(16) -0.0176(16) -0.0076(14) 0.0033(14)
C4 0.0363(16) 0.0297(16) 0.0336(16) -0.0101(13) 0.0034(13) -0.0083(13)
C5 0.0196(13) 0.0295(15) 0.0275(14) -0.0068(11) 0.0010(11) -0.0117(12)
C6 0.0251(14) 0.0272(15) 0.0299(14) -0.0088(11) 0.0010(11) -0.0150(12)
C7 0.0248(14) 0.0270(16) 0.0313(15) -0.0020(11) -0.0006(12) -0.0114(12)
C8 0.0236(14) 0.0386(18) 0.0307(15) -0.0021(12) -0.0069(12) -0.0130(13)
C9 0.0253(15) 0.0421(18) 0.0367(16) -0.0116(13) 0.0007(12) -0.0239(14)
C10 0.0284(15) 0.0264(16) 0.0327(15) -0.0067(12) 0.0028(12) -0.0122(12)
C11 0.0359(16) 0.0254(15) 0.0313(15) -0.0083(12) -0.0021(12) -0.0115(12)
C12 0.0397(17) 0.0300(16) 0.0345(16) -0.0083(13) 0.0018(14) -0.0132(13)
C13 0.053(2) 0.0361(19) 0.0396(18) -0.0218(16) 0.0117(16) -0.0146(15)
C14 0.073(3) 0.0303(18) 0.0329(17) -0.0168(17) 0.0042(17) -0.0049(14)
C15 0.064(2) 0.0309(18) 0.0405(19) -0.0007(16) -0.0127(17) -0.0053(15)
C16 0.0392(17) 0.0308(17) 0.0378(17) -0.0078(13) -0.0035(14) -0.0101(13)
C17 0.0245(14) 0.0268(15) 0.0350(15) -0.0044(11) -0.0044(12) -0.0127(12)
C18 0.0256(14) 0.0254(15) 0.0367(16) -0.0033(11) -0.0075(12) -0.0128(12)
C19 0.0250(14) 0.0387(18) 0.0366(16) -0.0066(13) -0.0025(12) -0.0175(13)
C20 0.0263(15) 0.0419(19) 0.0453(18) 0.0028(13) -0.0049(13) -0.0257(15)
C21 0.0296(15) 0.0254(16) 0.0505(19) 0.0029(12) -0.0102(14) -0.0177(14)
C22 0.0284(15) 0.0288(16) 0.0394(16) -0.0041(12) -0.0054(13) -0.0141(13)
C23 0.0238(14) 0.0256(15) 0.0227(13) 0.0017(11) -0.0004(11) -0.0066(11)
C24 0.0283(15) 0.0313(16) 0.0301(15) -0.0004(12) -0.0045(12) -0.0059(12)
C25 0.0349(17) 0.0332(18) 0.0360(17) -0.0049(14) 0.0011(14) 0.0050(13)
C26 0.0452(19) 0.0412(19) 0.0237(15) 0.0064(15) -0.0026(14) 0.0089(13)
C27 0.0318(16) 0.047(2) 0.0248(15) 0.0116(14) -0.0038(12) -0.0104(13)
C28 0.0280(15) 0.0323(16) 0.0235(14) 0.0018(12) -0.0011(11) -0.0090(12)
C29 0.0218(13) 0.0301(15) 0.0271(14) -0.0028(11) -0.0073(11) -0.0118(12)
C30 0.0301(15) 0.0315(16) 0.0290(15) -0.0059(12) -0.0065(12) -0.0101(12)
C31 0.0504(19) 0.0222(16) 0.0452(19) -0.0055(14) -0.0105(15) -0.0094(14)
C32 0.053(2) 0.0324(18) 0.057(2) 0.0081(15) -0.0192(17) -0.0248(17)
C33 0.0377(17) 0.048(2) 0.0380(17) 0.0087(14) -0.0059(14) -0.0278(16)
C34 0.0307(15) 0.0336(17) 0.0299(15) 0.0031(12) -0.0071(12) -0.0129(13)
C35 0.0246(14) 0.0228(14) 0.0196(13) -0.0029(11) -0.0065(10) -0.0011(10)
C36 0.0256(14) 0.0253(15) 0.0256(14) -0.0033(11) -0.0061(11) -0.0048(11)
C37 0.0335(16) 0.0339(17) 0.0277(15) 0.0088(13) -0.0049(12) -0.0104(13)
C38 0.0187(14) 0.0432(19) 0.0271(15) 0.0038(12) 0.0031(11) 0.0000(13)
C39 0.0238(15) 0.0363(18) 0.0381(17) -0.0104(13) -0.0073(12) 0.0045(13)
C40 0.0272(15) 0.0315(16) 0.0268(14) -0.0047(12) -0.0063(11) -0.0065(12)
B1 0.0259(16) 0.0233(16) 0.0310(16) -0.0047(13) -0.0039(13) -0.0086(13)
B2 0.0240(15) 0.0241(16) 0.0208(14) -0.0041(12) -0.0011(12) -0.0060(12)
N1 0.0218(11) 0.0284(13) 0.0313(13) -0.0035(9) 0.0012(10) -0.0108(10)
N2 0.0343(13) 0.0235(12) 0.0220(11) -0.0087(10) -0.0038(10) -0.0050(9)
N3 0.0236(11) 0.0254(12) 0.0291(12) -0.0038(9) -0.0037(9) -0.0101(10)
N4 0.0239(11) 0.0185(11) 0.0228(11) -0.0045(9) 0.0011(9) -0.0048(9)
F1 0.0333(9) 0.0253(9) 0.0393(9) -0.0049(7) -0.0123(7) -0.0110(7)
F2 0.0354(9) 0.0310(10) 0.0439(10) 0.0006(7) -0.0127(8) -0.0109(8)
F3 0.0430(11) 0.0510(12) 0.0542(12) 0.0021(9) -0.0248(9) -0.0224(9)
F4 0.0363(10) 0.0478(11) 0.0503(11) -0.0111(8) -0.0100(8) -0.0262(9)
F5 0.0320(9) 0.0300(9) 0.0464(10) -0.0093(7) -0.0038(7) -0.0175(8)
F6 0.0306(9) 0.0453(11) 0.0441(10) -0.0113(8) 0.0046(8) -0.0143(8)
F7 0.0609(13) 0.0648(14) 0.0465(11) -0.0307(11) 0.0179(10) -0.0127(10)
F8 0.1053(18) 0.0499(13) 0.0370(11) -0.0254(12) 0.0071(12) 0.0020(9)
F9 0.0851(17) 0.0482(13) 0.0540(13) 0.0035(12) -0.0214(12) 0.0065(10)
F10 0.0380(10) 0.0384(10) 0.0500(11) -0.0015(8) -0.0128(8) -0.0051(8)
F11 0.0381(9) 0.0271(9) 0.0347(9) -0.0081(7) -0.0013(7) -0.0108(7)
F12 0.0389(10) 0.0517(12) 0.0374(10) -0.0101(8) 0.0079(8) -0.0185(9)
F13 0.0440(11) 0.0558(13) 0.0592(12) 0.0065(9) 0.0060(9) -0.0348(10)
F14 0.0500(11) 0.0266(10) 0.0627(12) 0.0066(8) -0.0106(9) -0.0206(9)
F15 0.0487(11) 0.0228(9) 0.0489(11) -0.0094(8) 0.0022(9) -0.0092(8)
F16 0.0392(10) 0.0283(9) 0.0383(9) -0.0114(7) -0.0087(8) 0.0000(7)
F17 0.0577(13) 0.0404(11) 0.0535(12) -0.0204(10) -0.0052(10) 0.0160(9)
F18 0.0643(14) 0.0600(14) 0.0336(10) -0.0015(11) -0.0043(10) 0.0181(9)
F19 0.0537(12) 0.0615(13) 0.0277(9) 0.0110(10) -0.0167(8) -0.0106(9)
F20 0.0369(9) 0.0433(11) 0.0323(9) -0.0028(8) -0.0101(7) -0.0133(8)
F21 0.0383(9) 0.0292(9) 0.0267(8) -0.0088(7) -0.0016(7) -0.0051(7)
F22 0.0773(15) 0.0240(10) 0.0590(13) -0.0057(9) -0.0106(11) -0.0040(9)
F23 0.0833(16) 0.0368(12) 0.0802(15) 0.0149(11) -0.0176(13) -0.0350(11)
F24 0.0602(13) 0.0650(14) 0.0467(12) 0.0175(10) -0.0028(10) -0.0338(10)
F25 0.0400(10) 0.0423(10) 0.0250(8) 0.0026(8) 0.0013(7) -0.0090(7)
F26 0.0326(9) 0.0274(9) 0.0454(10) -0.0034(7) -0.0050(8) -0.0159(8)
F27 0.0444(11) 0.0456(11) 0.0528(12) 0.0110(9) -0.0001(9) -0.0257(9)
F28 0.0262(9) 0.0672(14) 0.0493(12) 0.0028(9) 0.0111(8) -0.0067(10)
F29 0.0302(10) 0.0530(12) 0.0704(13) -0.0194(9) -0.0086(9) -0.0051(10)
F30 0.0351(9) 0.0384(10) 0.0499(11) -0.0116(8) -0.0102(8) -0.0181(8)
Ti1 0.0222(2) 0.0208(3) 0.0232(2) -0.00257(19) -0.00273(19) -0.00725(19)
Cl1 0.0372(4) 0.0272(4) 0.0419(4) 0.0046(3) -0.0109(3) -0.0134(3)
C41 0.066(2) 0.067(3) 0.039(2) -0.022(2) 0.0045(18) -0.0111(18)
C42 0.059(2) 0.045(2) 0.054(2) -0.0073(17) -0.0068(18) -0.0262(17)
C43 0.055(2) 0.068(3) 0.057(2) -0.0010(19) -0.0086(18) -0.039(2)
C44 0.057(2) 0.069(3) 0.081(3) 0.022(2) -0.018(2) -0.038(2)
C45 0.047(2) 0.070(3) 0.053(2) -0.0136(19) -0.0178(18) 0.006(2)
C46 0.049(2) 0.072(3) 0.062(2) -0.028(2) -0.0100(19) -0.012(2)
C47 0.083(3) 0.066(3) 0.083(3) 0.024(2) -0.049(3) -0.036(2)
C48 0.074(3) 0.081(4) 0.112(4) -0.018(3) -0.007(3) 0.034(3)
C49 0.079(3) 0.098(4) 0.105(4) -0.048(3) -0.040(3) -0.009(3)
C50 0.054(3) 0.036(2) 0.172(6) -0.013(2) -0.017(3) -0.009(3)
N5 0.0365(14) 0.0350(14) 0.0336(13) -0.0040(11) -0.0077(11) -0.0104(11)
N6 0.0379(15) 0.0402(16) 0.0526(17) -0.0011(12) -0.0085(13) -0.0195(13)
N7 0.0362(14) 0.0417(16) 0.0424(15) -0.0083(12) -0.0075(12) -0.0125(12)
N8 0.0489(17) 0.0415(16) 0.0352(14) 0.0032(13) -0.0090(12) -0.0112(12)
N9 0.0396(15) 0.0413(17) 0.0639(19) -0.0141(13) -0.0023(14) -0.0205(14)
Ti2 0.0301(3) 0.0287(3) 0.0359(3) -0.0039(2) -0.0081(2) -0.0113(2)

loop_
_atom_type_symbol
_atom_type_description
_atom_type_scat_dispersion_real
_atom_type_scat_dispersion_imag
_atom_type_scat_source
C C 0.0033 0.0016 'International Tables Vol C Tables 4.2.6.8 and 6.1.1.4'
H H 0.0000 0.0000 'International Tables Vol C Tables 4.2.6.8 and 6.1.1.4'
B B 0.0013 0.0007 'International Tables Vol C Tables 4.2.6.8 and 6.1.1.4'
N N 0.0061 0.0033 'International Tables Vol C Tables 4.2.6.8 and 6.1.1.4'
F F 0.0171 0.0103 'International Tables Vol C Tables 4.2.6.8 and 6.1.1.4'
Ti Ti 0.2776 0.4457 'International Tables Vol C Tables 4.2.6.8 and 6.1.1.4'
Cl Cl 0.1484 0.1585 'International Tables Vol C Tables 4.2.6.8 and 6.1.1.4'

loop_
_geom_angle_atom_site_label_1
_geom_angle_atom_site_label_2
_geom_angle_atom_site_label_3
_geom_angle_site_symmetry_1
_geom_angle
C3S C1S C2S 2_767 119.8(6)
C3S C1S H1S 2_767 120.0
C2S C1S H1S . 120.1
C1S C2S C4S . 118.4(7)
C1S C2S C3S . 120.8(5)
C4S C2S C3S . 120.4(7)
C1S C3S C2S 2_767 119.3(6)
C1S C3S H3S 2_767 120.3
C2S C3S H3S . 120.3
C2S C4S H4S1 . 109.5
C2S C4S H4S2 . 109.5
H4S1 C4S H4S2 . 109.5
C2S C4S H4S3 . 109.4
H4S1 C4S H4S3 . 109.5
H4S2 C4S H4S3 . 109.5
N1 C1 H1A . 109.5
N1 C1 H1B . 109.4
H1A C1 H1B . 109.5
N1 C1 H1C . 109.4
H1A C1 H1C . 109.5
H1B C1 H1C . 109.5
N1 C2 H2A . 109.5
N1 C2 H2B . 109.4
H2A C2 H2B . 109.5
N1 C2 H2C . 109.5
H2A C2 H2C . 109.5
H2B C2 H2C . 109.5
N2 C3 H3A . 109.4
N2 C3 H3B . 109.5
H3A C3 H3B . 109.5
N2 C3 H3C . 109.5
H3A C3 H3C . 109.5
H3B C3 H3C . 109.5
N2 C4 H4A . 109.5
N2 C4 H4B . 109.5
H4A C4 H4B . 109.5
N2 C4 H4C . 109.4
H4A C4 H4C . 109.5
H4B C4 H4C . 109.5
C6 C5 C10 . 112.4(3)
C6 C5 B1 . 127.4(2)
C10 C5 B1 . 120.0(2)
C5 C6 C7 . 125.6(3)
C5 C6 F1 . 120.2(2)
C7 C6 F1 . 114.2(2)
F2 C7 C8 . 120.7(3)
F2 C7 C6 . 120.5(2)
C8 C7 C6 . 118.8(3)
F3 C8 C7 . 120.7(3)
F3 C8 C9 . 119.9(3)
C7 C8 C9 . 119.3(3)
F4 C9 C8 . 120.1(3)
F4 C9 C10 . 120.5(3)
C8 C9 C10 . 119.4(3)
F5 C10 C9 . 116.7(2)
F5 C10 C5 . 118.8(3)
C9 C10 C5 . 124.4(3)
C12 C11 C16 . 113.3(3)
C12 C11 B1 . 127.8(3)
C16 C11 B1 . 118.9(2)
F6 C12 C11 . 121.0(3)
F6 C12 C13 . 115.2(3)
C11 C12 C13 . 123.8(3)
F7 C13 C14 . 120.5(3)
F7 C13 C12 . 119.5(3)
C14 C13 C12 . 119.9(3)
F8 C14 C13 . 120.8(3)
F8 C14 C15 . 120.2(3)
C13 C14 C15 . 118.9(3)
F9 C15 C14 . 119.9(3)
F9 C15 C16 . 120.3(3)
C14 C15 C16 . 119.8(3)
F10 C16 C15 . 116.3(3)
F10 C16 C11 . 119.4(3)
C15 C16 C11 . 124.3(3)
C18 C17 C22 . 113.2(3)
C18 C17 B1 . 119.2(2)
C22 C17 B1 . 127.6(3)
F11 C18 C17 . 120.0(2)
F11 C18 C19 . 115.2(2)
C17 C18 C19 . 124.7(3)
F12 C19 C20 . 120.3(3)
F12 C19 C18 . 120.8(3)
C20 C19 C18 . 118.9(3)
F13 C20 C21 . 121.0(3)
F13 C20 C19 . 119.8(3)
C21 C20 C19 . 119.2(3)
F14 C21 C20 . 119.5(3)
F14 C21 C22 . 120.8(3)
C20 C21 C22 . 119.7(3)
F15 C22 C21 . 115.0(3)
F15 C22 C17 . 120.8(2)
C21 C22 C17 . 124.2(3)
C24 C23 C28 . 113.2(3)
C24 C23 B2 . 126.9(2)
C28 C23 B2 . 119.8(2)
F16 C24 C23 . 121.5(2)
F16 C24 C25 . 114.7(3)
C23 C24 C25 . 123.8(3)
F17 C25 C26 . 120.8(3)
F17 C25 C24 . 120.0(3)
C26 C25 C24 . 119.2(3)
F18 C26 C25 . 119.6(3)
F18 C26 C27 . 120.4(3)
C25 C26 C27 . 120.0(3)
F19 C27 C26 . 120.1(3)
F19 C27 C28 . 121.3(3)
C26 C27 C28 . 118.6(3)
F20 C28 C27 . 116.3(3)
F20 C28 C23 . 118.5(2)
C27 C28 C23 . 125.1(3)
C34 C29 C30 . 112.5(3)
C34 C29 B2 . 126.8(2)
C30 C29 B2 . 119.8(2)
F21 C30 C31 . 114.8(3)
F21 C30 C29 . 119.8(2)
C31 C30 C29 . 125.3(3)
F22 C31 C32 . 120.2(3)
F22 C31 C30 . 120.8(3)
C32 C31 C30 . 118.9(3)
F23 C32 C33 . 120.5(3)
F23 C32 C31 . 120.6(3)
C33 C32 C31 . 118.9(3)
F24 C33 C32 . 120.0(3)
F24 C33 C34 . 120.3(3)
C32 C33 C34 . 119.7(3)
F25 C34 C33 . 114.8(3)
F25 C34 C29 . 120.5(3)
C33 C34 C29 . 124.6(3)
C40 C35 C36 . 113.3(2)
C40 C35 B2 . 127.9(2)
C36 C35 B2 . 118.7(2)
F26 C36 C37 . 115.8(2)
F26 C36 C35 . 119.8(2)
C37 C36 C35 . 124.4(3)
F27 C37 C38 . 120.1(3)
F27 C37 C36 . 120.4(3)
C38 C37 C36 . 119.5(3)
F28 C38 C37 . 121.0(3)
F28 C38 C39 . 120.1(3)
C37 C38 C39 . 118.9(3)
F29 C39 C38 . 119.5(3)
F29 C39 C40 . 120.7(3)
C38 C39 C40 . 119.8(3)
F30 C40 C39 . 114.9(3)
F30 C40 C35 . 121.2(2)
C39 C40 C35 . 123.9(3)
N3 B1 C11 . 106.9(2)
N3 B1 C5 . 111.8(2)
C11 B1 C5 . 113.3(2)
N3 B1 C17 . 108.8(2)
C11 B1 C17 . 112.2(2)
C5 B1 C17 . 103.8(2)
N4 B2 C35 . 108.6(2)
N4 B2 C29 . 102.2(2)
C35 B2 C29 . 115.1(2)
N4 B2 C23 . 114.1(2)
C35 B2 C23 . 104.5(2)
C29 B2 C23 . 112.7(2)
C2 N1 C1 . 108.8(2)
C2 N1 Ti1 . 112.76(17)
C1 N1 Ti1 . 116.71(18)
C2 N1 H1 . 105.9
C1 N1 H1 . 106.0
Ti1 N1 H1 . 105.9
C4 N2 C3 . 109.5(2)
C4 N2 Ti1 . 117.46(17)
C3 N2 Ti1 . 119.61(18)
C4 N2 H2 . 102.3
C3 N2 H2 . 102.3
Ti1 N2 H2 . 102.4
B1 N3 Ti1 . 135.93(17)
B1 N3 H3D . 103.2
Ti1 N3 H3D . 103.2
B1 N3 H3E . 103.2
Ti1 N3 H3E . 103.2
H3D N3 H3E . 105.2
B2 N4 Ti1 . 169.50(19)
C6 F1 Ti1 . 137.63(15)
N4 Ti1 N3 . 99.60(10)
N4 Ti1 N1 . 96.50(9)
N3 Ti1 N1 . 92.24(8)
N4 Ti1 N2 . 95.92(9)
N3 Ti1 N2 . 90.09(8)
N1 Ti1 N2 . 166.79(9)
N4 Ti1 Cl1 . 104.88(8)
N3 Ti1 Cl1 . 155.19(7)
N1 Ti1 Cl1 . 88.97(7)
N2 Ti1 Cl1 . 83.53(6)
N4 Ti1 F1 . 169.90(8)
N3 Ti1 F1 . 71.18(7)
N1 Ti1 F1 . 88.15(7)
N2 Ti1 F1 . 80.31(7)
Cl1 Ti1 F1 . 84.11(4)
N5 C41 H41A . 109.4
N5 C41 H41B . 109.5
H41A C41 H41B . 109.5
N5 C41 H41C . 109.6
H41A C41 H41C . 109.5
H41B C41 H41C . 109.5
N5 C42 H42A . 109.5
N5 C42 H42B . 109.4
H42A C42 H42B . 109.5
N5 C42 H42C . 109.5
H42A C42 H42C . 109.5
H42B C42 H42C . 109.5
N6 C43 H43A . 109.5
N6 C43 H43B . 109.5
H43A C43 H43B . 109.5
N6 C43 H43C . 109.4
H43A C43 H43C . 109.5
H43B C43 H43C . 109.5
N6 C44 H44A . 109.5
N6 C44 H44B . 109.5
H44A C44 H44B . 109.5
N6 C44 H44C . 109.5
H44A C44 H44C . 109.5
H44B C44 H44C . 109.5
N7 C45 H45A . 109.5
N7 C45 H45B . 109.4
H45A C45 H45B . 109.5
N7 C45 H45C . 109.5
H45A C45 H45C . 109.5
H45B C45 H45C . 109.5
N7 C46 H46A . 109.5
N7 C46 H46B . 109.4
H46A C46 H46B . 109.5
N7 C46 H46C . 109.5
H46A C46 H46C . 109.5
H46B C46 H46C . 109.5
N8 C47 H47A . 109.4
N8 C47 H47B . 109.4
H47A C47 H47B . 109.5
N8 C47 H47C . 109.6
H47A C47 H47C . 109.5
H47B C47 H47C . 109.5
N8 C48 H48A . 109.6
N8 C48 H48B . 109.4
H48A C48 H48B . 109.5
N8 C48 H48C . 109.4
H48A C48 H48C . 109.5
H48B C48 H48C . 109.5
N9 C49 H49A . 109.5
N9 C49 H49B . 109.3
H49A C49 H49B . 109.5
N9 C49 H49C . 109.5
H49A C49 H49C . 109.5
H49B C49 H49C . 109.5
N9 C50 H50A . 109.5
N9 C50 H50B . 109.3
H50A C50 H50B . 109.5
N9 C50 H50C . 109.6
H50A C50 H50C . 109.5
H50B C50 H50C . 109.5
C41 N5 C42 . 109.9(3)
C41 N5 Ti2 . 119.0(2)
C42 N5 Ti2 . 113.08(19)
C41 N5 H5 . 104.3
C42 N5 H5 . 104.5
Ti2 N5 H5 . 104.4
C43 N6 C44 . 109.6(3)
C43 N6 Ti2 . 112.8(2)
C44 N6 Ti2 . 116.1(2)
C43 N6 H6 . 105.8
C44 N6 H6 . 105.9
Ti2 N6 H6 . 105.9
C45 N7 C46 . 110.5(3)
C45 N7 Ti2 . 122.5(2)
C46 N7 Ti2 . 126.7(2)
C47 N8 C48 . 109.5(3)
C47 N8 Ti2 . 126.3(3)
C48 N8 Ti2 . 124.1(3)
C50 N9 C49 . 110.6(3)
C50 N9 Ti2 . 123.6(3)
C49 N9 Ti2 . 125.1(3)
N9 Ti2 N8 . 117.83(13)
N9 Ti2 N7 . 121.89(13)
N8 Ti2 N7 . 120.27(13)
N9 Ti2 N6 . 92.60(12)
N8 Ti2 N6 . 89.90(11)
N7 Ti2 N6 . 88.08(11)
N9 Ti2 N5 . 89.80(11)
N8 Ti2 N5 . 88.45(10)
N7 Ti2 N5 . 91.16(11)
N6 Ti2 N5 . 177.53(10)

loop_
_geom_bond_atom_site_label_1
_geom_bond_atom_site_label_2
_geom_bond_site_symmetry_2
_geom_bond_distance
C1S C3S 2_767 1.351(7)
C1S C2S . 1.381(7)
C1S H1S . 0.9500
C2S C4S . 1.384(11)
C2S C3S . 1.428(7)
C3S C1S 2_767 1.351(7)
C3S H3S . 0.9500
C4S H4S1 . 0.9800
C4S H4S2 . 0.9800
C4S H4S3 . 0.9800
C1 N1 . 1.484(4)
C1 H1A . 0.9800
C1 H1B . 0.9800
C1 H1C . 0.9800
C2 N1 . 1.483(4)
C2 H2A . 0.9800
C2 H2B . 0.9800
C2 H2C . 0.9800
C3 N2 . 1.475(4)
C3 H3A . 0.9800
C3 H3B . 0.9800
C3 H3C . 0.9800
C4 N2 . 1.471(4)
C4 H4A . 0.9800
C4 H4B . 0.9800
C4 H4C . 0.9800
C5 C6 . 1.378(4)
C5 C10 . 1.390(4)
C5 B1 . 1.652(4)
C6 C7 . 1.379(4)
C6 F1 . 1.380(3)
C7 F2 . 1.342(3)
C7 C8 . 1.358(4)
C8 F3 . 1.339(3)
C8 C9 . 1.373(4)
C9 F4 . 1.348(3)
C9 C10 . 1.375(4)
C10 F5 . 1.350(3)
C11 C12 . 1.382(4)
C11 C16 . 1.388(4)
C11 B1 . 1.650(4)
C12 F6 . 1.351(4)
C12 C13 . 1.391(4)
C13 F7 . 1.342(4)
C13 C14 . 1.359(5)
C14 F8 . 1.340(4)
C14 C15 . 1.368(5)
C15 F9 . 1.346(4)
C15 C16 . 1.376(4)
C16 F10 . 1.352(4)
C17 C18 . 1.379(4)
C17 C22 . 1.390(4)
C17 B1 . 1.670(4)
C18 F11 . 1.365(3)
C18 C19 . 1.380(4)
C19 F12 . 1.344(3)
C19 C20 . 1.376(4)
C20 F13 . 1.344(3)
C20 C21 . 1.366(4)
C21 F14 . 1.338(3)
C21 C22 . 1.373(4)
C22 F15 . 1.350(3)
C23 C24 . 1.381(4)
C23 C28 . 1.388(4)
C23 B2 . 1.655(4)
C24 F16 . 1.354(3)
C24 C25 . 1.393(4)
C25 F17 . 1.344(4)
C25 C26 . 1.361(5)
C26 F18 . 1.345(3)
C26 C27 . 1.370(5)
C27 F19 . 1.343(4)
C27 C28 . 1.372(4)
C28 F20 . 1.353(3)
C29 C34 . 1.386(4)
C29 C30 . 1.385(4)
C29 B2 . 1.653(4)
C30 F21 . 1.360(3)
C30 C31 . 1.380(4)
C31 F22 . 1.340(4)
C31 C32 . 1.376(5)
C32 F23 . 1.346(4)
C32 C33 . 1.370(5)
C33 F24 . 1.344(4)
C33 C34 . 1.380(4)
C34 F25 . 1.357(3)
C35 C40 . 1.381(4)
C35 C36 . 1.387(4)
C35 B2 . 1.650(4)
C36 F26 . 1.356(3)
C36 C37 . 1.378(4)
C37 F27 . 1.346(3)
C37 C38 . 1.361(4)
C38 F28 . 1.341(3)
C38 C39 . 1.374(5)
C39 F29 . 1.349(3)
C39 C40 . 1.377(4)
C40 F30 . 1.354(3)
B1 N3 . 1.575(4)
B2 N4 . 1.532(4)
N1 Ti1 . 2.224(2)
N1 H1 . 0.9300
N2 Ti1 . 2.269(2)
N2 H2 . 0.9300
N3 Ti1 . 2.189(2)
N3 H3D . 0.9200
N3 H3E . 0.9200
N4 Ti1 . 1.665(2)
F1 Ti1 . 2.4785(16)
Ti1 Cl1 . 2.3820(9)
C41 N5 . 1.467(4)
C41 H41A . 0.9800
C41 H41B . 0.9800
C41 H41C . 0.9800
C42 N5 . 1.467(4)
C42 H42A . 0.9800
C42 H42B . 0.9800
C42 H42C . 0.9800
C43 N6 . 1.471(4)
C43 H43A . 0.9800
C43 H43B . 0.9800
C43 H43C . 0.9800
C44 N6 . 1.479(5)
C44 H44A . 0.9800
C44 H44B . 0.9800
C44 H44C . 0.9800
C45 N7 . 1.456(4)
C45 H45A . 0.9800
C45 H45B . 0.9800
C45 H45C . 0.9800
C46 N7 . 1.461(4)
C46 H46A . 0.9800
C46 H46B . 0.9800
C46 H46C . 0.9800
C47 N8 . 1.447(5)
C47 H47A . 0.9800
C47 H47B . 0.9800
C47 H47C . 0.9800
C48 N8 . 1.450(6)
C48 H48A . 0.9800
C48 H48B . 0.9800
C48 H48C . 0.9800
C49 N9 . 1.467(5)
C49 H49A . 0.9800
C49 H49B . 0.9800
C49 H49C . 0.9800
C50 N9 . 1.450(5)
C50 H50A . 0.9800
C50 H50B . 0.9800
C50 H50C . 0.9800
N5 Ti2 . 2.264(3)
N5 H5 . 0.9300
N6 Ti2 . 2.257(3)
N6 H6 . 0.9300
N7 Ti2 . 1.899(3)
N8 Ti2 . 1.888(3)
N9 Ti2 . 1.879(3)

loop_
_geom_hbond_atom_site_label_D
_geom_hbond_atom_site_label_H
_geom_hbond_atom_site_label_A
_geom_hbond_site_symmetry_A
_geom_hbond_distance_DH
_geom_hbond_distance_HA
_geom_hbond_distance_DA
_geom_hbond_angle_DHA
_geom_hbond_publ_flag
N1 H1 F16 . 0.93 2.42 3.000(3) 120 yes
N2 H2 F21 . 0.93 2.32 3.113(3) 143 yes
N3 H3D F10 . 0.92 2.24 2.961(3) 135 yes
N3 H3D F26 . 0.92 2.50 3.277(3) 143 yes
N3 H3E F11 . 0.92 2.14 2.885(3) 137 yes
N5 H5 Cl1 . 0.93 2.41 3.281(3) 156 yes
C1 H1B F6 . 0.98 2.50 3.186(4) 127 yes
C2 H2B F16 . 0.98 2.52 3.114(3) 119 yes
C42 H42B F29 1_655 0.98 2.44 3.224(5) 136 yes
